data_4311283
loop_
_publ_author_name
'Rolf W. Saalfrank'
'Christian Deutscher'
'Stefan Sperner'
'Takayuki Nakajima'
'Ayuk M. Ako'
'Eveline Uller'
'Frank Hampel'
'Frank W. Heinemann'

_publ_contact_author 'Dr. Frank Hampel'
_publ_contact_author_email hampel@organik.uni-erlangen.de
_publ_section_title
;
 Six-Membered Metalla-coronands. Synthesis and Crystal Packing: Columns,
 Compartments, and 3D-Networks,
;
_journal_name_full 'Inorganic Chemistry'
_journal_page_first 4372
_journal_page_last 4382
_journal_paper_doi 10.1021/ic049799w
_journal_volume 43
_journal_year 2004
_chemical_formula_sum 'C73 H151 Cl9 Fe6 N6 O30'
_chemical_formula_weight 2247.15
_chemical_name_systematic
;
  ?
;
_space_group_IT_number 148
_symmetry_cell_setting rhombohedral
_symmetry_space_group_name_Hall '-R 3'
_symmetry_space_group_name_H-M 'R -3 :H'
_atom_sites_solution_hydrogens geom
_atom_sites_solution_primary direct
_atom_sites_solution_secondary difmap
_audit_creation_method SHELXL-97
_cell_angle_alpha 90.00
_cell_angle_beta 90.00
_cell_angle_gamma 120.00
_cell_formula_units_Z 3
_cell_length_a 26.731(4)
_cell_length_b 26.731(4)
_cell_length_c 12.236(2)
_cell_measurement_reflns_used 14963
_cell_measurement_temperature 173(2)
_cell_volume 7572(2)
_computing_cell_refinement DENZO-SMN
_computing_data_collection 'NOnius Collect'
_computing_data_reduction DENZO-SMN
_computing_molecular_graphics 'SHELXTL NT'
_computing_publication_material 'SHELXTL NT'
_computing_structure_refinement 'SHELXL-97 (Sheldrick, 1997)'
_computing_structure_solution 'SHELXS-97 (Sheldrick, 1990)'
_diffrn_ambient_temperature 173(2)
_diffrn_detector_area_resol_mean 9
_diffrn_measured_fraction_theta_full 0.981
_diffrn_measured_fraction_theta_max 0.981
_diffrn_measurement_device_type 'Nonius KappaCCD'
_diffrn_radiation_monochromator graphite
_diffrn_radiation_source 'fine-focus rotatng anode'
_diffrn_radiation_type MoK\a
_diffrn_radiation_wavelength 0.71073
_diffrn_reflns_av_R_equivalents 0.0270
_diffrn_reflns_av_sigmaI/netI 0.0182
_diffrn_reflns_limit_h_max 33
_diffrn_reflns_limit_h_min -33
_diffrn_reflns_limit_k_max 33
_diffrn_reflns_limit_k_min -33
_diffrn_reflns_limit_l_max 15
_diffrn_reflns_limit_l_min -13
_diffrn_reflns_number 16083
_diffrn_reflns_theta_full 26.37
_diffrn_reflns_theta_max 26.37
_diffrn_reflns_theta_min 6.90
_exptl_absorpt_coefficient_mu 1.152
_exptl_absorpt_correction_T_max 0.8024
_exptl_absorpt_correction_T_min 0.6559
_exptl_absorpt_correction_type 'empirical (Scalepack)'
_exptl_crystal_colour yellow
_exptl_crystal_density_diffrn 1.478
_exptl_crystal_density_method 'not measured'
_exptl_crystal_description block
_exptl_crystal_F_000 3540
_exptl_crystal_size_max 0.40
_exptl_crystal_size_mid 0.30
_exptl_crystal_size_min 0.20
_refine_diff_density_max 0.716
_refine_diff_density_min -0.469
_refine_diff_density_rms 0.063
_refine_ls_extinction_method none
_refine_ls_goodness_of_fit_ref 1.079
_refine_ls_hydrogen_treatment 'riding model'
_refine_ls_matrix_type full
_refine_ls_number_parameters 200
_refine_ls_number_reflns 3374
_refine_ls_number_restraints 3
_refine_ls_restrained_S_all 1.086
_refine_ls_R_factor_all 0.0392
_refine_ls_R_factor_gt 0.0348
_refine_ls_shift/su_max 1.534
_refine_ls_shift/su_mean 0.066
_refine_ls_structure_factor_coef Fsqd
_refine_ls_weighting_details 'calc w=1/[\s^2^(Fo^2^)+(0.0422P)^2^+24.7470P] where P=(Fo^2^+2Fc^2^)/3'
_refine_ls_weighting_scheme calc
_refine_ls_wR_factor_gt 0.0898
_refine_ls_wR_factor_ref 0.0940
_reflns_number_gt 3060
_reflns_number_total 3374
_reflns_threshold_expression >2sigma(I)
_cod_data_source_file ic049799wsi20040216_012135_17.cif
_cod_data_source_block eu08
_cod_depositor_comments
;
The following automatic conversions were performed:
'_symmetry_cell_setting' value 'Rhombohedral' changed to 'rhombohedral'
according to '/home/saulius/struct/CIF-dictionaries/cif_core.dic'
dictionary named 'cif_core.dic' version 2.4.1 from 2010-06-29.

Automatic conversion script
Id: cif_fix_enum 1527 2010-12-29 10:47:43Z saulius 
;
_cod_original_sg_symbol_H-M 'R -3'
_cod_database_code 4311283

loop_
_symmetry_equiv_pos_as_xyz
'x, y, z'
'-y, x-y, z'
'-x+y, -x, z'
'x+2/3, y+1/3, z+1/3'
'-y+2/3, x-y+1/3, z+1/3'
'-x+y+2/3, -x+1/3, z+1/3'
'x+1/3, y+2/3, z+2/3'
'-y+1/3, x-y+2/3, z+2/3'
'-x+y+1/3, -x+2/3, z+2/3'
'-x, -y, -z'
'y, -x+y, -z'
'x-y, x, -z'
'-x+2/3, -y+1/3, -z+1/3'
'y+2/3, -x+y+1/3, -z+1/3'
'x-y+2/3, x+1/3, -z+1/3'
'-x+1/3, -y+2/3, -z+2/3'
'y+1/3, -x+y+2/3, -z+2/3'
'x-y+1/3, x+2/3, -z+2/3'

loop_
_atom_site_label
_atom_site_type_symbol
_atom_site_fract_x
_atom_site_fract_y
_atom_site_fract_z
_atom_site_U_iso_or_equiv
_atom_site_adp_type
_atom_site_occupancy
_atom_site_symmetry_multiplicity
_atom_site_calc_flag
_atom_site_refinement_flags
_atom_site_disorder_assembly
_atom_site_disorder_group
Fe1 Fe 0.120028(12) 0.117674(12) 0.00497(2) 0.01970(11) Uani 1 1 d . . .
Cl1 Cl 0.20325(2) 0.17605(2) 0.10580(5) 0.02848(15) Uani 1 1 d . . .
N1 N 0.15827(7) 0.17335(7) -0.14671(15) 0.0233(4) Uani 1 1 d . . .
O11 O 0.14810(6) 0.07246(6) -0.08142(12) 0.0235(3) Uani 1 1 d . . .
C11 C 0.17949(10) 0.09512(9) -0.18019(19) 0.0273(5) Uani 1 1 d . . .
H11A H 0.1536 0.0774 -0.2438 0.033 Uiso 1 1 calc R . .
H11B H 0.2112 0.0862 -0.1850 0.033 Uiso 1 1 calc R . .
C12 C 0.20398(9) 0.16011(9) -0.18048(19) 0.0276(5) Uani 1 1 d . . .
H12A H 0.2370 0.1787 -0.1293 0.033 Uiso 1 1 calc R . .
H12B H 0.2180 0.1756 -0.2546 0.033 Uiso 1 1 calc R . .
C13 C 0.05866(9) 0.09579(9) -0.20048(17) 0.0256(4) Uani 1 1 d . . .
H13A H 0.0242 0.0909 -0.2402 0.031 Uiso 1 1 calc R . .
H13B H 0.0655 0.0641 -0.2224 0.031 Uiso 1 1 calc R . .
O13 O 0.04871(6) 0.09329(6) -0.08662(12) 0.0215(3) Uani 1 1 d . . .
C14 C 0.11143(9) 0.15421(9) -0.23045(18) 0.0262(4) Uani 1 1 d . . .
H14A H 0.1265 0.1509 -0.3023 0.031 Uiso 1 1 calc R . .
H14B H 0.0995 0.1837 -0.2369 0.031 Uiso 1 1 calc R . .
C15 C 0.18240(9) 0.23576(9) -0.12021(19) 0.0271(5) Uani 1 1 d . . .
H15A H 0.2128 0.2466 -0.0641 0.033 Uiso 1 1 calc R . .
H15B H 0.1512 0.2405 -0.0871 0.033 Uiso 1 1 calc R . .
O16 O 0.25862(8) 0.27864(7) -0.25065(16) 0.0387(4) Uani 1 1 d . . .
C16 C 0.20803(10) 0.27801(10) -0.2147(2) 0.0325(5) Uani 1 1 d . . .
H16A H 0.1798 0.2660 -0.2752 0.039 Uiso 1 1 calc R . .
H16B H 0.2175 0.3171 -0.1907 0.039 Uiso 1 1 calc R . .
C17 C 0.28628(12) 0.31654(11) -0.3399(2) 0.0414(6) Uani 1 1 d . . .
H17A H 0.3052 0.3571 -0.3147 0.050 Uiso 1 1 calc R . .
H17B H 0.2574 0.3110 -0.3964 0.050 Uiso 1 1 calc R . .
C18 C 0.33013(13) 0.30383(12) -0.3866(3) 0.0495(7) Uani 1 1 d . . .
H18A H 0.3575 0.3362 -0.4334 0.059 Uiso 1 1 calc R . .
H18B H 0.3522 0.2985 -0.3272 0.059 Uiso 1 1 calc R . .
O18 O 0.30004(10) 0.25207(10) -0.4498(2) 0.0638(7) Uani 1 1 d . . .
C19 C 0.33805(17) 0.23570(17) -0.4931(4) 0.0789(12) Uani 1 1 d . . .
H19A H 0.3538 0.2228 -0.4330 0.095 Uiso 1 1 calc R . .
H19B H 0.3708 0.2695 -0.5286 0.095 Uiso 1 1 calc R . .
O20 O 0.2563(2) 0.13902(19) -0.5452(4) 0.0629(11) Uani 0.573(7) 1 d PD . .
O20' O 0.2844(3) 0.1299(3) -0.5163(5) 0.0629(11) Uani 0.43 1 d PD . .
C20 C 0.3089(2) 0.18809(17) -0.5746(4) 0.0850(14) Uani 1 1 d D . .
H20A H 0.3348 0.1746 -0.5949 0.102 Uiso 1 1 d R . .
H20B H 0.3020 0.2044 -0.6387 0.102 Uiso 1 1 d R . .
C21 C 0.2639(3) 0.1123(3) -0.4516(5) 0.0577(12) Uani 0.573(7) 1 d PD . .
H21A H 0.2681 0.1343 -0.3868 0.069 Uiso 0.573(7) 1 d PR . .
H21B H 0.2978 0.1090 -0.4608 0.069 Uiso 0.573(7) 1 d PR . .
C21' C 0.2268(4) 0.1116(3) -0.4845(7) 0.0577(12) Uani 0.43 1 d PD . .
H21C H 0.2040 0.1110 -0.5455 0.069 Uiso 0.427(7) 1 d PR . .
H21D H 0.2251 0.1355 -0.4276 0.069 Uiso 0.427(7) 1 d PR . .
C22 C 0.2072(2) 0.05081(17) -0.4467(3) 0.0787(12) Uani 1 1 d D . .
H22A H 0.2096 0.0297 -0.3854 0.118 Uiso 1 1 d R . .
H22B H 0.1739 0.0554 -0.4386 0.118 Uiso 1 1 d R . .
H22C H 0.2037 0.0300 -0.5128 0.118 Uiso 1 1 d R . .
Cl11 Cl 0.0663(3) 0.0143(5) -0.4949(5) 0.191(2) Uani 0.50 1 d P . .
C100 C 0.0000 0.0000 -0.4614(12) 0.095(5) Uani 0.50 3 d SP . .
H10A H 0.0000 0.0000 -0.3829 0.114 Uiso 0.50 3 d SPR . .

loop_
_atom_site_aniso_label
_atom_site_aniso_U_11
_atom_site_aniso_U_22
_atom_site_aniso_U_33
_atom_site_aniso_U_23
_atom_site_aniso_U_13
_atom_site_aniso_U_12
Fe1 0.01761(16) 0.01802(16) 0.02354(18) 0.00012(10) 0.00096(10) 0.00897(12)
Cl1 0.0213(2) 0.0247(3) 0.0359(3) -0.0019(2) -0.0047(2) 0.0088(2)
N1 0.0216(8) 0.0200(8) 0.0285(9) 0.0015(7) 0.0030(7) 0.0104(7)
O11 0.0248(7) 0.0208(7) 0.0261(8) 0.0029(6) 0.0071(6) 0.0122(6)
C11 0.0295(11) 0.0251(10) 0.0287(11) 0.0059(8) 0.0115(9) 0.0147(9)
C12 0.0245(10) 0.0241(10) 0.0348(12) 0.0072(9) 0.0105(9) 0.0125(9)
C13 0.0264(10) 0.0268(11) 0.0220(10) -0.0020(8) 0.0006(8) 0.0120(9)
O13 0.0203(7) 0.0221(7) 0.0216(7) -0.0004(5) 0.0007(5) 0.0103(6)
C14 0.0267(10) 0.0259(10) 0.0242(10) 0.0025(8) 0.0020(8) 0.0117(9)
C15 0.0254(10) 0.0201(10) 0.0337(12) 0.0013(8) 0.0022(9) 0.0097(8)
O16 0.0376(9) 0.0301(9) 0.0476(11) 0.0169(8) 0.0125(8) 0.0163(8)
C16 0.0308(12) 0.0226(10) 0.0427(14) 0.0058(9) 0.0015(10) 0.0122(9)
C17 0.0478(15) 0.0253(12) 0.0412(14) 0.0087(10) 0.0096(12) 0.0109(11)
C18 0.0466(16) 0.0347(14) 0.0531(17) 0.0020(12) 0.0154(13) 0.0098(12)
O18 0.0462(12) 0.0501(13) 0.0830(17) -0.0213(12) 0.0093(11) 0.0150(10)
C19 0.059(2) 0.059(2) 0.103(3) -0.016(2) 0.030(2) 0.0181(18)
O20 0.067(3) 0.059(2) 0.062(2) -0.0018(17) 0.0039(19) 0.0313(19)
O20' 0.067(3) 0.059(2) 0.062(2) -0.0018(17) 0.0039(19) 0.0313(19)
C20 0.097(3) 0.057(2) 0.085(3) -0.013(2) 0.035(2) 0.027(2)
C21 0.069(3) 0.057(3) 0.054(3) -0.006(2) -0.002(2) 0.037(3)
C21' 0.069(3) 0.057(3) 0.054(3) -0.006(2) -0.002(2) 0.037(3)
C22 0.109(3) 0.062(2) 0.066(2) -0.0068(19) 0.015(2) 0.044(2)
Cl11 0.174(5) 0.270(6) 0.146(3) 0.026(3) 0.012(3) 0.125(6)
C100 0.113(8) 0.113(8) 0.060(9) 0.000 0.000 0.056(4)

loop_
_atom_type_symbol
_atom_type_description
_atom_type_scat_dispersion_real
_atom_type_scat_dispersion_imag
_atom_type_scat_source
C C 0.0033 0.0016 'International Tables Vol C Tables 4.2.6.8 and 6.1.1.4'
H H 0.0000 0.0000 'International Tables Vol C Tables 4.2.6.8 and 6.1.1.4'
N N 0.0061 0.0033 'International Tables Vol C Tables 4.2.6.8 and 6.1.1.4'
O O 0.0106 0.0060 'International Tables Vol C Tables 4.2.6.8 and 6.1.1.4'
Cl Cl 0.1484 0.1585 'International Tables Vol C Tables 4.2.6.8 and 6.1.1.4'
Fe Fe 0.3463 0.8444 'International Tables Vol C Tables 4.2.6.8 and 6.1.1.4'

loop_
_geom_angle_atom_site_label_1
_geom_angle_atom_site_label_2
_geom_angle_atom_site_label_3
_geom_angle
_geom_angle_site_symmetry_1
_geom_angle_site_symmetry_3
_geom_angle_publ_flag
O11 Fe1 O13 99.92(6) 12 11 ?
O11 Fe1 O11 167.53(8) 12 . ?
O13 Fe1 O11 74.44(6) 11 . ?
O11 Fe1 O13 74.41(6) 12 . ?
O13 Fe1 O13 98.32(8) 11 . ?
O11 Fe1 O13 95.17(6) . . ?
O11 Fe1 N1 106.40(6) 12 . ?
O13 Fe1 N1 151.39(6) 11 . ?
O11 Fe1 N1 77.53(6) . . ?
O13 Fe1 N1 78.54(6) . . ?
O11 Fe1 Cl1 92.43(4) 12 . ?
O13 Fe1 Cl1 98.41(5) 11 . ?
O11 Fe1 Cl1 99.35(5) . . ?
O13 Fe1 Cl1 160.27(5) . . ?
N1 Fe1 Cl1 91.58(5) . . ?
C12 N1 C15 112.22(16) . . ?
C12 N1 C14 111.98(17) . . ?
C15 N1 C14 110.55(16) . . ?
C12 N1 Fe1 102.95(12) . . ?
C15 N1 Fe1 110.82(13) . . ?
C14 N1 Fe1 108.02(12) . . ?
C11 O11 Fe1 133.58(12) . 11 ?
C11 O11 Fe1 120.56(12) . . ?
Fe1 O11 Fe1 105.70(7) 11 . ?
O11 C11 C12 108.30(17) . . ?
N1 C12 C11 109.58(17) . . ?
O13 C13 C14 109.80(17) . . ?
C13 O13 Fe1 128.05(13) . 12 ?
C13 O13 Fe1 114.01(12) . . ?
Fe1 O13 Fe1 105.28(7) 12 . ?
N1 C14 C13 111.73(17) . . ?
N1 C15 C16 116.61(19) . . ?
C16 O16 C17 113.67(19) . . ?
O16 C16 C15 108.58(18) . . ?
O16 C17 C18 108.7(2) . . ?
O18 C18 C17 107.6(2) . . ?
C19 O18 C18 111.3(3) . . ?
O18 C19 C20 111.7(4) . . ?
O20' O20 C21' 88.5(7) . . ?
O20' O20 C20 77.7(5) . . ?
C21' O20 C20 150.5(7) . . ?
O20' O20 C21 41.5(5) . . ?
C21' O20 C21 48.1(5) . . ?
C20 O20 C21 110.3(5) . . ?
C21 O20' O20 95.8(7) . . ?
C21 O20' C21' 48.5(6) . . ?
O20 O20' C21' 48.6(5) . . ?
C21 O20' C20 138.2(7) . . ?
O20 O20' C20 64.2(5) . . ?
C21' O20' C20 108.6(6) . . ?
O20 C20 C19 118.4(4) . . ?
O20 C20 O20' 38.1(3) . . ?
C19 C20 O20' 109.4(4) . . ?
O20' C21 C21' 89.7(7) . . ?
O20' C21 O20 42.7(5) . . ?
C21' C21 O20 48.2(5) . . ?
O20' C21 C22 124.4(7) . . ?
C21' C21 C22 66.2(5) . . ?
O20 C21 C22 104.4(4) . . ?
O20 C21' C21 83.7(7) . . ?
O20 C21' O20' 42.9(4) . . ?
C21 C21' O20' 41.8(5) . . ?
O20 C21' C22 134.0(7) . . ?
C21 C21' C22 73.8(6) . . ?
O20' C21' C22 100.9(6) . . ?
C21' C22 C21 40.0(4) . . ?
Cl11 Cl11 Cl11 119.42(11) 12_554 11_554 ?
Cl11 Cl11 C100 62.33(14) 12_554 . ?
Cl11 Cl11 C100 62.33(14) 11_554 . ?
Cl11 Cl11 C100 60.17(12) 12_554 10_554 ?
Cl11 Cl11 C100 60.17(12) 11_554 10_554 ?
C100 Cl11 C100 32.5(10) . 10_554 ?
C100 C100 Cl11 75.8(5) 10_554 3 ?
C100 C100 Cl11 75.8(5) 10_554 . ?
Cl11 C100 Cl11 114.2(4) 3 . ?
C100 C100 Cl11 75.8(5) 10_554 2 ?
Cl11 C100 Cl11 114.2(4) 3 2 ?
Cl11 C100 Cl11 114.2(4) . 2 ?
C100 C100 Cl11 71.7(5) 10_554 10_554 ?
Cl11 C100 Cl11 57.50(16) 3 10_554 ?
Cl11 C100 Cl11 147.5(10) . 10_554 ?
Cl11 C100 Cl11 57.50(16) 2 10_554 ?
C100 C100 Cl11 71.7(5) 10_554 12_554 ?
Cl11 C100 Cl11 147.5(10) 3 12_554 ?
Cl11 C100 Cl11 57.50(16) . 12_554 ?
Cl11 C100 Cl11 57.50(16) 2 12_554 ?
Cl11 C100 Cl11 110.6(5) 10_554 12_554 ?
C100 C100 Cl11 71.7(5) 10_554 11_554 ?
Cl11 C100 Cl11 57.50(16) 3 11_554 ?
Cl11 C100 Cl11 57.50(16) . 11_554 ?
Cl11 C100 Cl11 147.5(10) 2 11_554 ?
Cl11 C100 Cl11 110.6(5) 10_554 11_554 ?
Cl11 C100 Cl11 110.6(5) 12_554 11_554 ?

loop_
_geom_bond_atom_site_label_1
_geom_bond_atom_site_label_2
_geom_bond_distance
_geom_bond_site_symmetry_2
_geom_bond_publ_flag
Fe1 O11 1.9773(14) 12 ?
Fe1 O13 1.9824(14) 11 ?
Fe1 O11 2.0120(14) . ?
Fe1 O13 2.0182(14) . ?
Fe1 N1 2.2767(18) . ?
Fe1 Cl1 2.3312(6) . ?
N1 C12 1.491(3) . ?
N1 C15 1.493(3) . ?
N1 C14 1.496(3) . ?
O11 C11 1.422(2) . ?
O11 Fe1 1.9773(14) 11 ?
C11 C12 1.520(3) . ?
C13 O13 1.414(3) . ?
C13 C14 1.536(3) . ?
O13 Fe1 1.9824(14) 12 ?
C15 C16 1.519(3) . ?
O16 C16 1.414(3) . ?
O16 C17 1.420(3) . ?
C17 C18 1.488(4) . ?
C18 O18 1.431(4) . ?
O18 C19 1.396(4) . ?
C19 C20 1.493(6) . ?
O20 O20' 0.966(7) . ?
O20 C21' 1.064(9) . ?
O20 C20 1.409(6) . ?
O20 C21 1.418(7) . ?
O20' C21 0.945(8) . ?
O20' C21' 1.417(10) . ?
O20' C20 1.528(7) . ?
C21 C21' 1.062(10) . ?
C21 C22 1.585(8) . ?
C21' C22 1.510(9) . ?
Cl11 Cl11 1.621(5) 12_554 ?
Cl11 Cl11 1.621(5) 11_554 ?
Cl11 C100 1.668(6) . ?
Cl11 C100 1.702(7) 10_554 ?
C100 C100 0.94(3) 10_554 ?
C100 Cl11 1.668(6) 3 ?
C100 Cl11 1.668(6) 2 ?
C100 Cl11 1.702(7) 10_554 ?
C100 Cl11 1.702(7) 12_554 ?
C100 Cl11 1.702(7) 11_554 ?
